data_7112089
loop_
_publ_author_name
'O. A. Varzatskii'
'V. V. Novikov'
'S. V. Shulga'
'A. S. Belov'
'A. V. Vologzhanina'
'V. V. Negrutska'
'I. Y. Dubey'
'Yu. N. Bubnov'
'Ya. Z. Voloshin'

_publ_section_title
;
 Copper-promoted reductive homocoupling of quasi-aromatic iron(II)
 clathrochelates: boosting the inhibitory activity in a transcription
 assay
;
_journal_name_full 'Chem. Commun.'
_journal_page_first 3166
_journal_paper_doi 10.1039/c3cc47018k
_journal_volume 50
_journal_year 2014
_chemical_formula_moiety 'C70 H60 B4 F4 Fe2 N14 O12, 5(C6 H6)'
_chemical_formula_sum 'C100 H90 B4 F4 Fe2 N14 O12'
_chemical_formula_weight 1910.80
_chemical_name_systematic
;
?
;
_space_group_IT_number 2
_symmetry_cell_setting triclinic
_symmetry_space_group_name_Hall '-P 1'
_symmetry_space_group_name_H-M 'P -1'
_atom_sites_solution_hydrogens geom
_atom_sites_solution_primary direct
_atom_sites_solution_secondary difmap
_audit_creation_method SHELXL-97
_cell_angle_alpha 107.911(13)
_cell_angle_beta 96.646(13)
_cell_angle_gamma 105.862(9)
_cell_formula_units_Z 2
_cell_length_a 12.040(7)
_cell_length_b 19.399(12)
_cell_length_c 23.44(2)
_cell_measurement_reflns_used 439
_cell_measurement_temperature 100(2)
_cell_measurement_theta_max 24.22
_cell_measurement_theta_min 2.79
_cell_volume 4890(6)
_computing_cell_refinement 'APEX2 (Bruker, 2005)'
_computing_data_collection 'APEX2 (Bruker, 2005)'
_computing_data_reduction 'APEX2 (Bruker, 2005)'
_computing_molecular_graphics 'SHELXTL ver. 5.1 (Sheldrick, 2008)'
_computing_publication_material 'SHELXTL ver. 5.1 (Sheldrick, 2008)'
_computing_structure_refinement 'SHELXTL ver. 5.1 (Sheldrick, 2008)'
_computing_structure_solution 'SHELXTL ver. 5.1 (Sheldrick, 2008)'
_diffrn_ambient_temperature 100(2)
_diffrn_measured_fraction_theta_full 0.997
_diffrn_measured_fraction_theta_max 0.997
_diffrn_measurement_device_type 'Bruker Apex 2 CCD area detector'
_diffrn_measurement_method 'omega scans'
_diffrn_radiation_monochromator graphite
_diffrn_radiation_source 'fine-focus sealed tube'
_diffrn_radiation_type MoK\a
_diffrn_radiation_wavelength 0.71073
_diffrn_reflns_av_R_equivalents 0.1406
_diffrn_reflns_av_sigmaI/netI 0.4383
_diffrn_reflns_limit_h_max 14
_diffrn_reflns_limit_h_min -14
_diffrn_reflns_limit_k_max 23
_diffrn_reflns_limit_k_min -23
_diffrn_reflns_limit_l_max 27
_diffrn_reflns_limit_l_min -27
_diffrn_reflns_number 41467
_diffrn_reflns_theta_full 25.00
_diffrn_reflns_theta_max 25.00
_diffrn_reflns_theta_min 1.17
_exptl_absorpt_coefficient_mu 0.372
_exptl_absorpt_correction_T_max 0.980
_exptl_absorpt_correction_T_min 0.974
_exptl_absorpt_correction_type multi-scan
_exptl_absorpt_process_details 'SADABS (Sheldrick, 1998)'
_exptl_crystal_colour red
_exptl_crystal_density_diffrn 1.299
_exptl_crystal_density_method 'not measured'
_exptl_crystal_description needle
_exptl_crystal_F_000 1984
_exptl_crystal_size_max 0.28
_exptl_crystal_size_mid 0.06
_exptl_crystal_size_min 0.05
_refine_diff_density_max 1.296
_refine_diff_density_min -1.249
_refine_diff_density_rms 0.133
_refine_ls_extinction_method none
_refine_ls_goodness_of_fit_ref 1.022
_refine_ls_hydrogen_treatment constr
_refine_ls_matrix_type full
_refine_ls_number_parameters 914
_refine_ls_number_reflns 17181
_refine_ls_number_restraints 543
_refine_ls_restrained_S_all 1.061
_refine_ls_R_factor_all 0.2956
_refine_ls_R_factor_gt 0.1184
_refine_ls_shift/su_max 0.013
_refine_ls_shift/su_mean 0.004
_refine_ls_structure_factor_coef Fsqd
_refine_ls_weighting_details 'calc w=1/[\s^2^(Fo^2^)+(0.0600P)^2^+10.0000P] where P=(Fo^2^+2Fc^2^)/3'
_refine_ls_weighting_scheme calc
_refine_ls_wR_factor_gt 0.2462
_refine_ls_wR_factor_ref 0.2886
_reflns_number_gt 4953
_reflns_number_total 17181
_reflns_threshold_expression I>2\s(I)
_cod_data_source_file c3cc47018k2.cif
_cod_data_source_block sh233
_cod_original_cell_volume 4891(6)
_cod_database_code 7112089

loop_
_symmetry_equiv_pos_as_xyz
'x, y, z'
'-x, -y, -z'

loop_
_atom_site_label
_atom_site_type_symbol
_atom_site_fract_x
_atom_site_fract_y
_atom_site_fract_z
_atom_site_U_iso_or_equiv
_atom_site_adp_type
_atom_site_occupancy
_atom_site_symmetry_multiplicity
_atom_site_calc_flag
_atom_site_refinement_flags
_atom_site_disorder_assembly
_atom_site_disorder_group
Fe1 Fe 0.37470(15) 0.84942(10) 0.72424(7) 0.0259(3) Uani 1 1 d U . .
Fe2 Fe 0.37298(15) 0.56074(10) 0.83271(7) 0.0259(3) Uani 1 1 d U . .
F1 F 0.6902(5) 0.9007(3) 0.8584(3) 0.0307(17) Uani 1 1 d U . .
F2 F 0.0542(6) 0.7976(4) 0.5923(3) 0.0361(18) Uani 1 1 d U . .
F3 F 0.5461(5) 0.4014(3) 0.7452(3) 0.0312(17) Uani 1 1 d U . .
F4 F 0.2022(6) 0.7211(4) 0.9193(3) 0.0330(17) Uani 1 1 d U . .
O1 O 0.5445(7) 0.9485(4) 0.8358(3) 0.030(2) Uani 1 1 d U . .
O2 O 0.1333(7) 0.8454(4) 0.6956(4) 0.034(2) Uani 1 1 d U . .
O3 O 0.6236(7) 0.8752(4) 0.7551(3) 0.030(2) Uani 1 1 d U . .
O4 O 0.2517(7) 0.8681(5) 0.6211(3) 0.035(2) Uani 1 1 d . . .
O5 O 0.5048(7) 0.8121(4) 0.8141(3) 0.031(2) Uani 1 1 d U . .
O6 O 0.1775(7) 0.7408(4) 0.6247(3) 0.033(2) Uani 1 1 d U . .
O7 O 0.3282(7) 0.7036(4) 0.8547(3) 0.030(2) Uani 1 1 d U . .
O8 O 0.4603(7) 0.4859(4) 0.7280(4) 0.030(2) Uani 1 1 d U . .
O9 O 0.1617(7) 0.5968(4) 0.8512(3) 0.033(2) Uani 1 1 d U . .
O10 O 0.3871(7) 0.4096(4) 0.7904(3) 0.028(2) Uani 1 1 d U . .
O11 O 0.3270(7) 0.6566(4) 0.9404(3) 0.032(2) Uani 1 1 d . . .
O12 O 0.5800(7) 0.5118(4) 0.8286(3) 0.032(2) Uani 1 1 d U . .
N1 N 0.4340(8) 0.9315(5) 0.8029(4) 0.026(2) Uani 1 1 d U . .
N2 N 0.2411(8) 0.8724(5) 0.7397(4) 0.024(2) Uani 1 1 d U A .
N3 N 0.5253(8) 0.8666(5) 0.7113(4) 0.026(2) Uani 1 1 d U . .
N4 N 0.3638(8) 0.8791(5) 0.6552(4) 0.023(2) Uani 1 1 d U . .
N5 N 0.4046(8) 0.7882(5) 0.7661(4) 0.024(2) Uani 1 1 d U . .
N6 N 0.2704(8) 0.7481(5) 0.6705(4) 0.030(3) Uani 1 1 d U . .
N7 N 0.3768(8) 0.6511(5) 0.8205(4) 0.030(3) Uani 1 1 d U . .
N8 N 0.4115(7) 0.5429(5) 0.7531(4) 0.020(2) Uani 1 1 d U . .
N9 N 0.2125(8) 0.5416(5) 0.8299(4) 0.029(2) Uani 1 1 d U . .
N10 N 0.3173(8) 0.4523(5) 0.8096(4) 0.020(2) Uani 1 1 d U . .
N11 N 0.3983(8) 0.6160(5) 0.9195(4) 0.025(2) Uani 1 1 d U . .
N12 N 0.5236(8) 0.5568(5) 0.8623(4) 0.027(2) Uani 1 1 d U . .
N13 N 0.1843(8) 0.6134(5) 0.6600(4) 0.023(2) Uani 1 1 d DU . .
N14 N 0.4645(8) 0.5999(5) 0.6766(4) 0.027(2) Uani 1 1 d U . .
B1 B 0.5906(13) 0.8881(8) 0.8187(7) 0.032(4) Uani 1 1 d U . .
B2 B 0.1589(13) 0.8121(8) 0.6319(7) 0.030(4) Uani 1 1 d U . .
B3 B 0.4855(13) 0.4493(8) 0.7686(7) 0.037(4) Uani 1 1 d . . .
B4 B 0.2592(12) 0.6733(9) 0.8925(7) 0.040(4) Uani 1 1 d . . .
C1 C 0.3594(10) 0.9559(6) 0.8309(5) 0.026(3) Uani 1 1 d U A .
C2 C 0.2383(10) 0.9233(7) 0.7913(5) 0.032(3) Uani 1 1 d . . .
C3 C 0.5595(10) 0.8924(6) 0.6675(5) 0.028(3) Uani 1 1 d U . .
C4 C 0.4499(10) 0.8884(6) 0.6278(5) 0.023(3) Uani 1 1 d U . .
C5 C 0.3569(10) 0.7142(7) 0.7453(5) 0.026(3) Uani 1 1 d U . .
C6 C 0.2652(10) 0.6927(7) 0.6892(5) 0.027(3) Uani 1 1 d U . .
C7 C 0.3888(10) 0.6588(6) 0.7673(5) 0.025(3) Uani 1 1 d U . .
C8 C 0.4239(10) 0.5950(6) 0.7296(5) 0.023(3) Uani 1 1 d U . .
C9 C 0.1397(10) 0.4707(7) 0.8154(5) 0.030(3) Uani 1 1 d U . .
C10 C 0.2050(10) 0.4175(6) 0.8002(5) 0.025(3) Uani 1 1 d U . .
C11 C 0.4943(10) 0.6262(6) 0.9551(5) 0.022(3) Uani 1 1 d U . .
C12 C 0.5716(10) 0.5892(6) 0.9237(5) 0.024(3) Uani 1 1 d U . .
C13 C 0.3882(7) 1.0071(4) 0.8964(3) 0.029(3) Uani 1 1 d GU . .
C14 C 0.3291(7) 0.9832(4) 0.9380(4) 0.044(4) Uani 1 1 d GU A .
H14A H 0.2678 0.9351 0.9243 0.053 Uiso 1 1 calc R . .
C15 C 0.3595(7) 1.0297(5) 0.9996(3) 0.057(4) Uani 1 1 d GU A .
H15A H 0.3191 1.0133 1.0281 0.069 Uiso 1 1 calc R . .
C16 C 0.4491(8) 1.1001(5) 1.0197(3) 0.049(4) Uani 1 1 d GU A .
H16A H 0.4699 1.1319 1.0618 0.058 Uiso 1 1 calc R . .
C17 C 0.5082(7) 1.1240(4) 0.9781(4) 0.047(4) Uani 1 1 d GU A .
H17A H 0.5694 1.1721 0.9918 0.057 Uiso 1 1 calc R . .
C18 C 0.4778(7) 1.0775(4) 0.9164(3) 0.043(4) Uani 1 1 d GU A .
H18A H 0.5182 1.0939 0.8880 0.052 Uiso 1 1 calc R . .
C25 C 0.6781(5) 0.9199(4) 0.6580(3) 0.024(3) Uani 1 1 d GU . .
C26 C 0.7591(7) 0.8827(4) 0.6657(3) 0.026(3) Uani 1 1 d GU . .
H26A H 0.7391 0.8413 0.6803 0.031 Uiso 1 1 calc R . .
C27 C 0.8695(6) 0.9061(4) 0.6521(4) 0.040(3) Uani 1 1 d GU . .
H27A H 0.9249 0.8806 0.6574 0.048 Uiso 1 1 calc R . .
C28 C 0.8989(5) 0.9666(5) 0.6308(4) 0.046(4) Uani 1 1 d GU . .
H28A H 0.9743 0.9826 0.6214 0.055 Uiso 1 1 calc R . .
C29 C 0.8178(7) 1.0039(4) 0.6231(3) 0.039(3) Uani 1 1 d GU . .
H29A H 0.8378 1.0453 0.6085 0.047 Uiso 1 1 calc R . .
C30 C 0.7074(6) 0.9805(4) 0.6367(3) 0.027(3) Uani 1 1 d GU . .
H30A H 0.6520 1.0060 0.6314 0.032 Uiso 1 1 calc R . .
C31 C 0.4435(7) 0.8915(4) 0.5645(2) 0.025(3) Uani 1 1 d GU . .
C32 C 0.5057(6) 0.8545(4) 0.5263(3) 0.033(3) Uani 1 1 d G . .
H32A H 0.5525 0.8285 0.5407 0.040 Uiso 1 1 calc R . .
C33 C 0.4996(6) 0.8557(4) 0.4671(3) 0.038(3) Uani 1 1 d GU . .
H33A H 0.5421 0.8304 0.4410 0.046 Uiso 1 1 calc R . .
C34 C 0.4312(7) 0.8938(5) 0.4460(2) 0.037(3) Uani 1 1 d GU . .
H34A H 0.4270 0.8945 0.4055 0.044 Uiso 1 1 calc R . .
C35 C 0.3690(6) 0.9308(4) 0.4842(3) 0.039(4) Uani 1 1 d G . .
H35A H 0.3222 0.9568 0.4698 0.047 Uiso 1 1 calc R . .
C36 C 0.3751(6) 0.9297(4) 0.5434(3) 0.034(3) Uani 1 1 d GU . .
H36A H 0.3326 0.9549 0.5695 0.040 Uiso 1 1 calc R . .
C37 C 0.1384(12) 0.5875(7) 0.5955(5) 0.044(4) Uani 1 1 d DU . .
H37A H 0.2000 0.6124 0.5770 0.053 Uiso 1 1 d R . .
H37B H 0.0647 0.5988 0.5854 0.053 Uiso 1 1 d R . .
C38 C 0.1092(12) 0.4989(7) 0.5690(6) 0.049(4) Uani 1 1 d U . .
H38A H 0.1857 0.4910 0.5795 0.059 Uiso 1 1 d R . .
H38B H 0.0789 0.4732 0.5240 0.059 Uiso 1 1 d R . .
C39 C 0.0278(13) 0.4625(8) 0.6019(6) 0.057(4) Uani 1 1 d U . .
H39A H 0.0109 0.4063 0.5858 0.068 Uiso 1 1 calc R . .
H39B H -0.0478 0.4729 0.5957 0.068 Uiso 1 1 calc R . .
C40 C 0.0886(13) 0.4967(8) 0.6729(6) 0.054(4) Uani 1 1 d U . .
H40A H 0.0354 0.4731 0.6958 0.064 Uiso 1 1 calc R . .
H40B H 0.1632 0.4850 0.6791 0.064 Uiso 1 1 calc R . .
C41 C 0.1144(10) 0.5825(6) 0.6964(5) 0.035(3) Uani 1 1 d DU . .
H41A H 0.0395 0.5944 0.6937 0.042 Uiso 1 1 calc R . .
H41B H 0.1573 0.6051 0.7400 0.042 Uiso 1 1 calc R . .
C42 C 0.0137(5) 0.4470(4) 0.8207(3) 0.024(3) Uani 1 1 d GU . .
C43 C -0.0625(7) 0.4807(4) 0.7998(3) 0.029(3) Uani 1 1 d GU . .
H43A H -0.0333 0.5204 0.7843 0.035 Uiso 1 1 calc R . .
C44 C -0.1815(6) 0.4564(4) 0.8016(3) 0.034(3) Uani 1 1 d GU . .
H44A H -0.2336 0.4794 0.7872 0.041 Uiso 1 1 calc R . .
C45 C -0.2242(5) 0.3983(4) 0.8242(3) 0.033(3) Uani 1 1 d GU . .
H45A H -0.3055 0.3816 0.8254 0.039 Uiso 1 1 calc R . .
C46 C -0.1480(7) 0.3646(4) 0.8452(3) 0.031(3) Uani 1 1 d G . .
H46A H -0.1772 0.3249 0.8607 0.038 Uiso 1 1 calc R . .
C47 C -0.0291(6) 0.3889(4) 0.8434(3) 0.032(3) Uani 1 1 d GU . .
H47A H 0.0230 0.3659 0.8577 0.038 Uiso 1 1 calc R . .
C48 C 0.1492(7) 0.3329(3) 0.7690(4) 0.031(3) Uani 1 1 d GU . .
C49 C 0.0458(7) 0.3022(4) 0.7237(4) 0.053(4) Uani 1 1 d GU . .
H49A H 0.0096 0.3351 0.7123 0.064 Uiso 1 1 calc R . .
C50 C -0.0045(6) 0.2232(5) 0.6951(3) 0.053(4) Uani 1 1 d GU . .
H50A H -0.0751 0.2021 0.6641 0.063 Uiso 1 1 calc R . .
C51 C 0.0485(7) 0.1749(3) 0.7119(4) 0.056(4) Uani 1 1 d GU . .
H51A H 0.0141 0.1209 0.6923 0.067 Uiso 1 1 calc R . .
C52 C 0.1519(7) 0.2057(4) 0.7572(4) 0.052(4) Uani 1 1 d GU . .
H52A H 0.1881 0.1727 0.7687 0.062 Uiso 1 1 calc R . .
C53 C 0.2022(6) 0.2847(5) 0.7858(3) 0.039(3) Uani 1 1 d GU . .
H53A H 0.2728 0.3057 0.8168 0.046 Uiso 1 1 calc R . .
C54 C 0.5334(7) 0.6785(4) 1.0190(3) 0.023(3) Uani 1 1 d GU . .
C55 C 0.4541(5) 0.6779(4) 1.0576(3) 0.038(4) Uani 1 1 d G . .
H55A H 0.3767 0.6415 1.0432 0.046 Uiso 1 1 calc R . .
C56 C 0.4882(6) 0.7306(5) 1.1174(3) 0.038(3) Uani 1 1 d GU . .
H56A H 0.4340 0.7302 1.1438 0.046 Uiso 1 1 calc R . .
C57 C 0.6014(7) 0.7839(4) 1.1385(3) 0.049(4) Uani 1 1 d GU . .
H57A H 0.6247 0.8199 1.1793 0.058 Uiso 1 1 calc R . .
C58 C 0.6807(5) 0.7845(4) 1.0998(4) 0.042(4) Uani 1 1 d GU . .
H58A H 0.7581 0.8209 1.1142 0.050 Uiso 1 1 calc R . .
C59 C 0.6466(6) 0.7318(4) 1.0401(3) 0.038(3) Uani 1 1 d GU . .
H59A H 0.7008 0.7322 1.0137 0.045 Uiso 1 1 calc R . .
C60 C 0.6699(6) 0.5724(4) 0.9544(3) 0.028(3) Uani 1 1 d GU . .
C61 C 0.7702(7) 0.5750(5) 0.9300(3) 0.036(3) Uani 1 1 d GU . .
H61A H 0.7765 0.5898 0.8951 0.043 Uiso 1 1 calc R . .
C62 C 0.8613(6) 0.5560(5) 0.9566(4) 0.045(4) Uani 1 1 d GU . .
H62A H 0.9299 0.5578 0.9400 0.054 Uiso 1 1 calc R . .
C63 C 0.8520(7) 0.5345(5) 1.0077(4) 0.049(4) Uani 1 1 d GU . .
H63A H 0.9143 0.5215 1.0259 0.059 Uiso 1 1 calc R . .
C64 C 0.7517(8) 0.5319(4) 1.0320(3) 0.036(3) Uani 1 1 d GU . .
H64A H 0.7454 0.5171 1.0669 0.043 Uiso 1 1 calc R . .
C65 C 0.6607(6) 0.5509(4) 1.0054(3) 0.033(3) Uani 1 1 d G . .
H65A H 0.5921 0.5491 1.0221 0.039 Uiso 1 1 calc R . .
C66 C 0.5503(11) 0.6674(7) 0.6765(5) 0.035(3) Uani 1 1 d U . .
H66A H 0.6297 0.6619 0.6823 0.042 Uiso 1 1 calc R . .
H66B H 0.5509 0.7120 0.7115 0.042 Uiso 1 1 calc R . .
C67 C 0.5262(13) 0.6821(8) 0.6190(6) 0.056(4) Uani 1 1 d U . .
H67A H 0.5889 0.7280 0.6199 0.067 Uiso 1 1 calc R . .
H67B H 0.4493 0.6913 0.6139 0.067 Uiso 1 1 calc R . .
C68 C 0.5232(13) 0.6097(8) 0.5645(6) 0.055(4) Uani 1 1 d U . .
H68A H 0.5079 0.6174 0.5249 0.066 Uiso 1 1 calc R . .
H68B H 0.5998 0.6002 0.5696 0.066 Uiso 1 1 calc R . .
C69 C 0.4245(12) 0.5425(8) 0.5657(6) 0.051(4) Uani 1 1 d U . .
H69A H 0.4174 0.4960 0.5307 0.061 Uiso 1 1 calc R . .
H69B H 0.3487 0.5530 0.5610 0.061 Uiso 1 1 calc R . .
C70 C 0.4473(12) 0.5276(7) 0.6257(5) 0.042(4) Uani 1 1 d U . .
H70A H 0.3790 0.4862 0.6269 0.050 Uiso 1 1 calc R . .
H70B H 0.5187 0.5119 0.6292 0.050 Uiso 1 1 calc R . .
C19A C 0.137(2) 0.9421(16) 0.8115(14) 0.005(13) Uiso 0.30 1 d PG A 1
C20A C 0.144(2) 1.0187(14) 0.8331(13) 0.044(7) Uiso 0.30 1 d PG A 1
H20A H 0.2157 1.0576 0.8379 0.053 Uiso 0.30 1 calc PR A 1
C21A C 0.045(3) 1.0384(13) 0.8475(14) 0.044(7) Uiso 0.30 1 d PG A 1
H21A H 0.0496 1.0907 0.8623 0.053 Uiso 0.30 1 calc PR A 1
C22A C -0.061(2) 0.9814(18) 0.8405(15) 0.044(7) Uiso 0.30 1 d PG A 1
H22A H -0.1279 0.9948 0.8504 0.053 Uiso 0.30 1 calc PR A 1
C23A C -0.067(2) 0.9048(16) 0.8190(15) 0.040(14) Uiso 0.30 1 d PG A 1
H23A H -0.1394 0.8659 0.8142 0.049 Uiso 0.30 1 calc PR A 1
C24A C 0.031(3) 0.8851(12) 0.8045(15) 0.044(7) Uiso 0.30 1 d PG A 1
H24A H 0.0266 0.8328 0.7898 0.053 Uiso 0.30 1 calc PR A 1
C19B C 0.1370(11) 0.9488(8) 0.8028(6) 0.029(8) Uiso 0.70 1 d PG A 2
C20B C 0.1232(11) 1.0137(7) 0.7936(6) 0.036(5) Uiso 0.70 1 d PG A 2
H20B H 0.1811 1.0437 0.7788 0.044 Uiso 0.70 1 calc PR A 2
C21B C 0.0245(12) 1.0347(6) 0.8060(6) 0.050(6) Uiso 0.70 1 d PG A 2
H21B H 0.0151 1.0791 0.7997 0.060 Uiso 0.70 1 calc PR A 2
C22B C -0.0603(10) 0.9908(8) 0.8275(6) 0.043(6) Uiso 0.70 1 d PG A 2
H22B H -0.1277 1.0052 0.8360 0.052 Uiso 0.70 1 calc PR A 2
C23B C -0.0465(12) 0.9259(8) 0.8367(7) 0.045(6) Uiso 0.70 1 d PG A 2
H23B H -0.1045 0.8959 0.8514 0.054 Uiso 0.70 1 calc PR A 2
C24B C 0.0521(14) 0.9049(7) 0.8243(7) 0.050(6) Uiso 0.70 1 d PG A 2
H24B H 0.0616 0.8606 0.8306 0.060 Uiso 0.70 1 calc PR A 2
C1S C 0.4251(6) 0.8379(5) 1.2672(4) 0.061(4) Uiso 1 1 d G . .
H1SA H 0.3421 0.8190 1.2511 0.073 Uiso 1 1 calc R . .
C2S C 0.4802(8) 0.7932(4) 1.2881(4) 0.052(4) Uiso 1 1 d G . .
H2SA H 0.4349 0.7438 1.2863 0.063 Uiso 1 1 calc R . .
C3S C 0.6016(8) 0.8209(5) 1.3118(4) 0.070(5) Uiso 1 1 d G . .
H3SA H 0.6392 0.7903 1.3261 0.085 Uiso 1 1 calc R . .
C4S C 0.6679(6) 0.8933(5) 1.3146(4) 0.062(4) Uiso 1 1 d G . .
H4SA H 0.7508 0.9122 1.3307 0.074 Uiso 1 1 calc R . .
C5S C 0.6128(8) 0.9380(4) 1.2937(4) 0.050(4) Uiso 1 1 d G . .
H5SA H 0.6581 0.9874 1.2955 0.060 Uiso 1 1 calc R . .
C6S C 0.4914(8) 0.9103(5) 1.2700(4) 0.051(4) Uiso 1 1 d G . .
H6SA H 0.4537 0.9408 1.2557 0.062 Uiso 1 1 calc R . .
C7S C 0.8112(7) 0.2718(5) 0.5792(5) 0.064(5) Uiso 1 1 d G . .
H7SA H 0.8610 0.2414 0.5794 0.077 Uiso 1 1 calc R . .
C8S C 0.7693(8) 0.3004(5) 0.6312(4) 0.057(4) Uiso 1 1 d G . .
H8SA H 0.7903 0.2895 0.6670 0.069 Uiso 1 1 calc R . .
C9S C 0.6965(8) 0.3450(5) 0.6309(4) 0.064(5) Uiso 1 1 d G . .
H9SA H 0.6678 0.3646 0.6665 0.077 Uiso 1 1 calc R . .
C10S C 0.6657(8) 0.3610(5) 0.5785(5) 0.070(5) Uiso 1 1 d G . .
H10A H 0.6160 0.3915 0.5783 0.084 Uiso 1 1 calc R . .
C11S C 0.7077(8) 0.3324(5) 0.5265(4) 0.059(4) Uiso 1 1 d G . .
H11A H 0.6866 0.3433 0.4907 0.071 Uiso 1 1 calc R . .
C12S C 0.7804(8) 0.2878(5) 0.5268(4) 0.056(4) Uiso 1 1 d G . .
H12A H 0.8091 0.2682 0.4912 0.068 Uiso 1 1 calc R . .
C13S C 0.1413(7) 0.2879(6) 0.5287(4) 0.079(5) Uiso 1 1 d G . .
H13A H 0.0666 0.2805 0.5050 0.095 Uiso 1 1 calc R . .
C14S C 0.2338(9) 0.2788(5) 0.5000(3) 0.073(5) Uiso 1 1 d G . .
H14B H 0.2223 0.2651 0.4567 0.087 Uiso 1 1 calc R . .
C15S C 0.3431(8) 0.2897(5) 0.5346(4) 0.073(5) Uiso 1 1 d G . .
H15B H 0.4063 0.2835 0.5150 0.087 Uiso 1 1 calc R . .
C16S C 0.3599(7) 0.3097(5) 0.5980(4) 0.053(4) Uiso 1 1 d G . .
H16B H 0.4346 0.3172 0.6217 0.064 Uiso 1 1 calc R . .
C17S C 0.2674(8) 0.3189(5) 0.6267(3) 0.053(4) Uiso 1 1 d G . .
H17B H 0.2789 0.3325 0.6701 0.063 Uiso 1 1 calc R . .
C18S C 0.1581(7) 0.3080(5) 0.5921(5) 0.059(4) Uiso 1 1 d G . .
H18B H 0.0949 0.3142 0.6117 0.071 Uiso 1 1 calc R . .
C19S C -0.1100(12) 0.7058(6) 0.6887(6) 0.022(6) Uiso 0.50 1 d PG . .
H19A H -0.0711 0.7564 0.6906 0.027 Uiso 0.50 1 calc PR . .
C20S C -0.1320(12) 0.6924(6) 0.7420(5) 0.022(6) Uiso 0.50 1 d PG . .
H20C H -0.1082 0.7339 0.7802 0.026 Uiso 0.50 1 calc PR . .
C21S C -0.1890(12) 0.6184(7) 0.7392(5) 0.024(6) Uiso 0.50 1 d PG . .
H21C H -0.2040 0.6092 0.7756 0.028 Uiso 0.50 1 calc PR . .
C22S C -0.2239(11) 0.5578(6) 0.6833(6) 0.013(5) Uiso 0.50 1 d PG . .
H22C H -0.2628 0.5072 0.6815 0.015 Uiso 0.50 1 calc PR . .
C23S C -0.2019(12) 0.5712(7) 0.6301(5) 0.022(6) Uiso 0.50 1 d PG . .
H23C H -0.2257 0.5297 0.5919 0.026 Uiso 0.50 1 calc PR . .
C24S C -0.1449(13) 0.6452(8) 0.6328(5) 0.040(7) Uiso 0.50 1 d PG . .
H24C H -0.1299 0.6544 0.5965 0.048 Uiso 0.50 1 calc PR . .
C25S C -0.2388(10) 0.1562(7) 0.8702(6) 0.029(2) Uiso 0.50 1 d PG . .
H25A H -0.3163 0.1205 0.8524 0.034 Uiso 0.50 1 calc PR . .
C26S C -0.2133(11) 0.2081(8) 0.9299(6) 0.029(2) Uiso 0.50 1 d PG . .
H26B H -0.2734 0.2079 0.9529 0.034 Uiso 0.50 1 calc PR . .
C27S C -0.0999(13) 0.2602(7) 0.9561(5) 0.029(2) Uiso 0.50 1 d PG . .
H27B H -0.0825 0.2957 0.9969 0.034 Uiso 0.50 1 calc PR . .
C28S C -0.0120(10) 0.2604(7) 0.9225(6) 0.029(2) Uiso 0.50 1 d PG . .
H28B H 0.0655 0.2961 0.9403 0.034 Uiso 0.50 1 calc PR . .
C29S C -0.0375(11) 0.2085(8) 0.8628(6) 0.029(2) Uiso 0.50 1 d PG . .
H29B H 0.0226 0.2087 0.8398 0.034 Uiso 0.50 1 calc PR . .
C30S C -0.1509(13) 0.1564(7) 0.8366(5) 0.029(2) Uiso 0.50 1 d PG . .
H30B H -0.1683 0.1209 0.7958 0.034 Uiso 0.50 1 calc PR . .
C31S C 1.0109(14) 0.8933(9) 0.9972(7) 0.074(10) Uiso 0.50 1 d PG . .
H31A H 1.0723 0.9354 1.0271 0.089 Uiso 0.50 1 calc PR . .
C32S C 0.8942(17) 0.8922(9) 0.9926(7) 0.061(9) Uiso 0.50 1 d PG . .
H32B H 0.8758 0.9334 1.0193 0.074 Uiso 0.50 1 calc PR . .
C33S C 0.8044(12) 0.8307(10) 0.9487(8) 0.042(7) Uiso 0.50 1 d PG . .
H33B H 0.7246 0.8298 0.9456 0.050 Uiso 0.50 1 calc PR . .
C34S C 0.8312(13) 0.7704(8) 0.9095(7) 0.057(9) Uiso 0.50 1 d PG . .
H34B H 0.7698 0.7283 0.8796 0.068 Uiso 0.50 1 calc PR . .
C35S C 0.9479(14) 0.7715(8) 0.9142(7) 0.027(6) Uiso 0.50 1 d PG . .
H35B H 0.9663 0.7303 0.8874 0.033 Uiso 0.50 1 calc PR . .
C36S C 1.0378(11) 0.8330(10) 0.9580(8) 0.051(8) Uiso 0.50 1 d PG . .
H36B H 1.1175 0.8339 0.9611 0.061 Uiso 0.50 1 calc PR . .
C37S C 1.1147(13) 1.0201(7) 0.5278(6) 0.061(4) Uiso 1 1 d D . .
H37C H 1.1960 1.0341 0.5478 0.073 Uiso 1 1 d R . .
C38S C 1.0462(12) 0.9432(8) 0.5024(7) 0.070(5) Uiso 1 1 d D . .
H38C H 1.0796 0.9039 0.5035 0.084 Uiso 1 1 d R . .
C39S C 0.9282(12) 0.9262(10) 0.4755(7) 0.069(5) Uiso 1 1 d D . .
H39C H 0.8789 0.8734 0.4578 0.083 Uiso 1 1 d R . .

loop_
_atom_site_aniso_label
_atom_site_aniso_U_11
_atom_site_aniso_U_22
_atom_site_aniso_U_33
_atom_site_aniso_U_23
_atom_site_aniso_U_13
_atom_site_aniso_U_12
Fe1 0.0262(5) 0.0296(5) 0.0070(5) -0.0063(4) -0.0010(4) 0.0026(4)
Fe2 0.0262(5) 0.0296(5) 0.0070(5) -0.0063(4) -0.0010(4) 0.0026(4)
F1 0.0300(19) 0.0315(19) 0.0290(19) 0.0088(11) 0.0062(11) 0.0099(11)
F2 0.036(2) 0.036(2) 0.035(2) 0.0118(11) 0.0070(11) 0.0110(11)
F3 0.0308(19) 0.0316(19) 0.0298(19) 0.0092(11) 0.0063(11) 0.0099(11)
F4 0.0323(19) 0.0333(19) 0.0324(19) 0.0097(11) 0.0074(11) 0.0114(11)
O1 0.029(2) 0.031(2) 0.029(2) 0.0094(12) 0.0062(11) 0.0098(12)
O2 0.033(2) 0.035(2) 0.033(2) 0.0103(12) 0.0072(11) 0.0112(12)
O3 0.029(2) 0.031(2) 0.029(2) 0.0091(12) 0.0065(11) 0.0102(12)
O4 0.028(5) 0.050(6) 0.015(4) 0.000(4) -0.002(4) 0.011(4)
O5 0.031(2) 0.031(2) 0.030(2) 0.0103(12) 0.0060(11) 0.0095(12)
O6 0.032(2) 0.033(2) 0.032(2) 0.0103(12) 0.0060(11) 0.0112(12)
O7 0.029(2) 0.030(2) 0.029(2) 0.0096(12) 0.0067(11) 0.0089(12)
O8 0.030(2) 0.031(2) 0.030(2) 0.0097(12) 0.0062(11) 0.0103(12)
O9 0.032(2) 0.033(2) 0.033(2) 0.0106(12) 0.0062(11) 0.0111(12)
O10 0.028(2) 0.029(2) 0.028(2) 0.0088(12) 0.0056(11) 0.0092(12)
O11 0.029(5) 0.041(5) 0.011(4) -0.008(4) -0.006(4) 0.014(4)
O12 0.031(2) 0.033(2) 0.031(2) 0.0087(12) 0.0073(11) 0.0110(12)
N1 0.025(3) 0.026(3) 0.025(3) 0.0083(13) 0.0054(12) 0.0079(12)
N2 0.024(3) 0.025(3) 0.023(3) 0.0075(13) 0.0048(12) 0.0073(12)
N3 0.026(3) 0.026(3) 0.025(3) 0.0086(13) 0.0054(12) 0.0090(13)
N4 0.023(2) 0.023(2) 0.023(2) 0.0077(13) 0.0051(12) 0.0070(12)
N5 0.023(2) 0.024(2) 0.023(2) 0.0071(13) 0.0052(12) 0.0068(12)
N6 0.029(3) 0.030(3) 0.029(3) 0.0098(13) 0.0059(12) 0.0095(13)
N7 0.029(3) 0.031(3) 0.030(3) 0.0095(13) 0.0068(12) 0.0100(13)
N8 0.020(2) 0.020(2) 0.020(2) 0.0060(13) 0.0040(11) 0.0070(12)
N9 0.029(3) 0.029(3) 0.028(3) 0.0095(13) 0.0063(12) 0.0101(13)
N10 0.020(2) 0.021(2) 0.020(2) 0.0067(13) 0.0038(11) 0.0070(12)
N11 0.025(3) 0.026(3) 0.025(3) 0.0083(13) 0.0050(12) 0.0089(13)
N12 0.026(3) 0.027(3) 0.026(3) 0.0079(13) 0.0066(12) 0.0093(13)
N13 0.023(2) 0.023(2) 0.022(2) 0.0071(13) 0.0042(11) 0.0075(12)
N14 0.027(3) 0.027(3) 0.026(3) 0.0092(13) 0.0054(12) 0.0078(13)
B1 0.032(4) 0.032(4) 0.032(4) 0.0118(17) 0.0066(13) 0.0106(16)
B2 0.030(4) 0.031(4) 0.030(4) 0.0113(16) 0.0063(13) 0.0100(16)
B3 0.021(9) 0.029(9) 0.036(9) -0.012(8) -0.006(8) 0.001(7)
B4 0.014(8) 0.036(10) 0.043(10) -0.016(8) -0.009(8) 0.006(7)
C1 0.024(5) 0.026(5) 0.022(5) 0.004(4) 0.005(4) 0.005(4)
C2 0.028(8) 0.036(8) 0.014(7) -0.011(6) 0.001(6) 0.009(6)
C3 0.029(5) 0.027(5) 0.021(5) 0.001(4) 0.006(4) 0.006(4)
C4 0.020(5) 0.023(5) 0.017(4) -0.003(4) 0.002(4) 0.007(4)
C5 0.024(5) 0.032(5) 0.019(5) 0.005(4) 0.005(4) 0.007(4)
C6 0.024(5) 0.031(5) 0.017(5) 0.000(4) 0.000(4) 0.004(4)
C7 0.021(5) 0.026(5) 0.022(5) 0.004(4) 0.000(4) 0.006(4)
C8 0.021(4) 0.024(4) 0.019(4) 0.004(3) 0.001(3) 0.008(3)
C9 0.030(5) 0.036(5) 0.020(5) 0.007(4) 0.004(4) 0.011(4)
C10 0.022(5) 0.031(5) 0.015(4) 0.003(4) 0.001(4) 0.006(4)
C11 0.017(4) 0.028(5) 0.015(4) 0.001(4) 0.005(4) 0.007(4)
C12 0.025(5) 0.027(5) 0.015(4) 0.002(4) 0.001(4) 0.006(4)
C13 0.030(5) 0.030(5) 0.019(5) 0.003(4) 0.003(4) 0.003(4)
C14 0.045(5) 0.044(5) 0.031(5) 0.004(4) 0.012(4) 0.005(4)
C15 0.059(6) 0.060(6) 0.047(6) 0.014(4) 0.021(5) 0.013(4)
C16 0.052(6) 0.050(6) 0.036(5) 0.005(4) 0.010(4) 0.016(4)
C17 0.045(5) 0.044(5) 0.037(5) 0.001(4) 0.007(4) 0.006(4)
C18 0.038(5) 0.047(5) 0.034(5) 0.004(4) 0.008(4) 0.009(4)
C25 0.023(4) 0.027(4) 0.016(4) 0.002(3) 0.002(3) 0.006(3)
C26 0.027(4) 0.027(4) 0.020(4) 0.003(3) 0.006(3) 0.007(3)
C27 0.039(4) 0.040(4) 0.035(4) 0.008(3) 0.008(3) 0.012(3)
C28 0.044(5) 0.049(5) 0.040(5) 0.010(3) 0.009(3) 0.014(3)
C29 0.039(4) 0.040(4) 0.033(4) 0.009(3) 0.010(3) 0.008(3)
C30 0.025(4) 0.029(4) 0.020(4) 0.002(3) 0.003(3) 0.007(3)
C31 0.024(4) 0.025(4) 0.020(4) 0.005(3) 0.005(3) 0.004(3)
C32 0.027(7) 0.042(8) 0.015(7) -0.002(6) 0.001(6) 0.002(6)
C33 0.039(4) 0.037(4) 0.035(4) 0.010(3) 0.009(3) 0.010(3)
C34 0.038(4) 0.037(4) 0.032(4) 0.010(3) 0.007(3) 0.009(3)
C35 0.041(9) 0.053(9) 0.011(7) 0.003(6) 0.007(6) 0.007(7)
C36 0.035(4) 0.034(4) 0.030(4) 0.008(3) 0.008(3) 0.011(3)
C37 0.045(4) 0.045(4) 0.040(4) 0.012(3) 0.006(3) 0.013(3)
C38 0.048(5) 0.047(5) 0.046(5) 0.012(3) 0.008(3) 0.014(3)
C39 0.058(5) 0.055(5) 0.055(5) 0.018(3) 0.009(3) 0.018(3)
C40 0.054(5) 0.053(5) 0.051(5) 0.016(3) 0.011(3) 0.015(3)
C41 0.031(5) 0.032(5) 0.030(5) 0.000(4) -0.006(4) 0.009(4)
C42 0.024(5) 0.025(5) 0.013(4) -0.004(4) 0.002(4) 0.007(4)
C43 0.030(5) 0.033(5) 0.019(5) 0.002(4) 0.007(4) 0.009(4)
C44 0.031(5) 0.036(5) 0.027(5) 0.002(4) 0.004(4) 0.011(4)
C45 0.029(5) 0.031(5) 0.027(5) 0.001(4) 0.003(4) 0.008(4)
C46 0.032(8) 0.023(7) 0.017(7) -0.009(6) -0.001(6) -0.004(6)
C47 0.031(5) 0.036(5) 0.025(5) 0.006(4) 0.003(4) 0.012(4)
C48 0.028(5) 0.031(5) 0.023(5) 0.000(4) -0.003(4) 0.005(4)
C49 0.047(6) 0.050(6) 0.052(6) 0.009(4) 0.004(4) 0.013(4)
C50 0.052(6) 0.046(6) 0.050(6) 0.012(4) 0.003(4) 0.011(4)
C51 0.053(6) 0.048(6) 0.056(6) 0.011(4) -0.001(4) 0.017(4)
C52 0.050(6) 0.048(6) 0.051(6) 0.013(4) 0.001(4) 0.014(4)
C53 0.034(5) 0.038(5) 0.035(5) 0.004(4) 0.000(4) 0.011(4)
C54 0.025(5) 0.023(5) 0.014(4) 0.002(4) -0.001(4) 0.007(4)
C55 0.046(9) 0.041(8) 0.007(6) -0.007(6) -0.006(6) 0.005(7)
C56 0.041(5) 0.041(5) 0.026(5) 0.003(4) 0.010(4) 0.012(4)
C57 0.048(6) 0.049(6) 0.042(5) 0.009(4) 0.005(4) 0.015(4)
C58 0.037(5) 0.043(5) 0.035(5) 0.002(4) 0.004(4) 0.012(4)
C59 0.040(5) 0.039(5) 0.031(5) 0.004(4) 0.006(4) 0.017(4)
C60 0.031(5) 0.025(5) 0.022(5) 0.002(4) 0.005(4) 0.009(4)
C61 0.036(5) 0.038(5) 0.029(5) 0.009(4) 0.006(4) 0.009(4)
C62 0.042(5) 0.048(5) 0.040(5) 0.005(4) 0.008(4) 0.018(4)
C63 0.047(6) 0.050(6) 0.044(5) 0.010(4) 0.004(4) 0.018(4)
C64 0.036(5) 0.036(5) 0.026(5) 0.001(4) 0.000(4) 0.010(4)
C65 0.031(8) 0.028(7) 0.017(7) -0.008(6) -0.001(6) -0.003(6)
C66 0.039(5) 0.035(5) 0.027(5) 0.008(4) 0.007(4) 0.009(4)
C67 0.059(6) 0.055(6) 0.047(6) 0.010(4) 0.015(4) 0.017(4)
C68 0.061(6) 0.057(6) 0.044(6) 0.015(4) 0.017(4) 0.014(4)
C69 0.055(6) 0.052(6) 0.042(5) 0.014(4) 0.010(4) 0.013(4)
C70 0.045(5) 0.043(5) 0.033(5) 0.008(4) 0.008(4) 0.013(4)

loop_
_atom_type_symbol
_atom_type_description
_atom_type_scat_dispersion_real
_atom_type_scat_dispersion_imag
_atom_type_scat_source
C C 0.0033 0.0016 'International Tables Vol C Tables 4.2.6.8 and 6.1.1.4'
H H 0.0000 0.0000 'International Tables Vol C Tables 4.2.6.8 and 6.1.1.4'
B B 0.0013 0.0007 'International Tables Vol C Tables 4.2.6.8 and 6.1.1.4'
N N 0.0061 0.0033 'International Tables Vol C Tables 4.2.6.8 and 6.1.1.4'
O O 0.0106 0.0060 'International Tables Vol C Tables 4.2.6.8 and 6.1.1.4'
F F 0.0171 0.0103 'International Tables Vol C Tables 4.2.6.8 and 6.1.1.4'
Fe Fe 0.3463 0.8444 'International Tables Vol C Tables 4.2.6.8 and 6.1.1.4'

loop_
_geom_angle_atom_site_label_1
_geom_angle_atom_site_label_2
_geom_angle_atom_site_label_3
_geom_angle
_geom_angle_site_symmetry_1
N2 Fe1 N3 157.0(4) .
N2 Fe1 N5 110.0(4) .
N3 Fe1 N5 88.1(4) .
N2 Fe1 N4 89.8(4) .
N3 Fe1 N4 77.8(4) .
N5 Fe1 N4 154.0(4) .
N2 Fe1 N1 78.1(4) .
N3 Fe1 N1 89.8(4) .
N5 Fe1 N1 85.4(4) .
N4 Fe1 N1 116.0(4) .
N2 Fe1 N6 87.0(4) .
N3 Fe1 N6 111.3(4) .
N5 Fe1 N6 77.7(4) .
N4 Fe1 N6 87.1(4) .
N1 Fe1 N6 152.2(4) .
N7 Fe2 N9 87.5(4) .
N7 Fe2 N12 114.2(4) .
N9 Fe2 N12 153.0(4) .
N7 Fe2 N10 152.8(4) .
N9 Fe2 N10 78.5(4) .
N12 Fe2 N10 86.8(4) .
N7 Fe2 N8 78.1(4) .
N9 Fe2 N8 113.3(4) .
N12 Fe2 N8 87.8(4) .
N10 Fe2 N8 86.1(4) .
N7 Fe2 N11 87.7(4) .
N9 Fe2 N11 87.0(4) .
N12 Fe2 N11 78.6(4) .
N10 Fe2 N11 114.5(4) .
N8 Fe2 N11 154.3(4) .
N1 O1 B1 113.2(9) .
N2 O2 B2 107.7(8) .
N3 O3 B1 109.4(8) .
N4 O4 B2 111.9(9) .
N5 O5 B1 110.7(8) .
N6 O6 B2 112.0(9) .
N7 O7 B4 111.7(9) .
B3 O8 N8 112.9(9) .
N9 O9 B4 109.6(9) .
N10 O10 B3 112.7(9) .
N11 O11 B4 114.2(9) .
N12 O12 B3 108.2(8) .
C1 N1 O1 118.2(9) .
C1 N1 Fe1 118.3(8) .
O1 N1 Fe1 120.9(7) .
C2 N2 O2 111.8(9) .
C2 N2 Fe1 123.3(8) .
O2 N2 Fe1 124.5(7) .
C3 N3 O3 111.1(9) .
C3 N3 Fe1 122.7(8) .
O3 N3 Fe1 123.9(7) .
C4 N4 O4 116.3(9) .
C4 N4 Fe1 120.9(8) .
O4 N4 Fe1 119.9(6) .
C5 N5 O5 110.8(9) .
C5 N5 Fe1 123.5(8) .
O5 N5 Fe1 123.2(7) .
C6 N6 O6 119.2(9) .
C6 N6 Fe1 117.4(8) .
O6 N6 Fe1 119.9(7) .
C7 N7 O7 112.0(9) .
C7 N7 Fe2 120.8(8) .
O7 N7 Fe2 123.5(7) .
C8 N8 O8 115.9(9) .
C8 N8 Fe2 119.8(8) .
O8 N8 Fe2 121.6(6) .
C9 N9 O9 113.8(9) .
C9 N9 Fe2 120.8(8) .
O9 N9 Fe2 124.6(7) .
C10 N10 O10 118.2(9) .
C10 N10 Fe2 118.9(8) .
O10 N10 Fe2 121.5(6) .
C11 N11 O11 119.4(9) .
C11 N11 Fe2 119.4(8) .
O11 N11 Fe2 119.8(7) .
O12 N12 C12 115.2(9) .
O12 N12 Fe2 124.7(7) .
C12 N12 Fe2 118.9(8) .
C41 N13 C6 117.2(8) .
C41 N13 C37 118.8(10) .
C6 N13 C37 116.8(9) .
C8 N14 C66 122.5(10) .
C8 N14 C70 118.0(9) .
C66 N14 C70 116.8(9) .
F1 B1 O1 112.2(11) .
F1 B1 O5 106.9(10) .
O1 B1 O5 113.0(11) .
F1 B1 O3 105.9(10) .
O1 B1 O3 112.3(10) .
O5 B1 O3 106.1(10) .
F2 B2 O6 108.0(11) .
F2 B2 O4 109.0(10) .
O6 B2 O4 115.4(11) .
F2 B2 O2 103.1(10) .
O6 B2 O2 110.0(10) .
O4 B2 O2 110.6(10) .
F3 B3 O8 110.6(12) .
F3 B3 O10 109.9(11) .
O8 B3 O10 117.8(11) .
F3 B3 O12 102.2(10) .
O8 B3 O12 108.7(10) .
O10 B3 O12 106.4(10) .
F4 B4 O7 110.4(12) .
F4 B4 O11 109.2(12) .
O7 B4 O11 114.6(10) .
F4 B4 O9 106.3(10) .
O7 B4 O9 108.9(11) .
O11 B4 O9 107.1(11) .
N1 C1 C2 111.9(10) .
N1 C1 C13 124.4(10) .
C2 C1 C13 123.6(10) .
N2 C2 C1 107.6(10) .
N2 C2 C19B 124.7(11) .
C1 C2 C19B 127.2(11) .
N2 C2 C19A 128.8(15) .
C1 C2 C19A 123.4(15) .
C19B C2 C19A 10.8(15) .
N3 C3 C25 128.8(10) .
N3 C3 C4 106.6(10) .
C25 C3 C4 124.5(10) .
N4 C4 C3 109.8(10) .
N4 C4 C31 126.3(10) .
C3 C4 C31 123.8(9) .
N5 C5 C7 128.9(11) .
N5 C5 C6 107.6(10) .
C7 C5 C6 123.4(11) .
N6 C6 C5 112.6(10) .
N6 C6 N13 127.1(11) .
C5 C6 N13 120.2(10) .
N7 C7 C5 125.6(11) .
N7 C7 C8 109.5(10) .
C5 C7 C8 124.4(10) .
N8 C8 N14 130.8(11) .
N8 C8 C7 110.4(10) .
N14 C8 C7 118.9(10) .
N9 C9 C10 109.4(10) .
N9 C9 C42 127.2(10) .
C10 C9 C42 123.0(10) .
N10 C10 C9 112.1(10) .
N10 C10 C48 123.1(10) .
C9 C10 C48 124.3(10) .
N11 C11 C54 124.3(10) .
N11 C11 C12 113.4(10) .
C54 C11 C12 121.7(10) .
N12 C12 C60 123.9(10) .
N12 C12 C11 109.6(10) .
C60 C12 C11 124.9(9) .
C14 C13 C18 120.0 .
C14 C13 C1 120.0(7) .
C18 C13 C1 119.9(7) .
C15 C14 C13 120.0 .
C15 C14 H14A 120.0 .
C13 C14 H14A 120.0 .
C16 C15 C14 120.0 .
C16 C15 H15A 120.0 .
C14 C15 H15A 120.0 .
C17 C16 C15 120.0 .
C17 C16 H16A 120.0 .
C15 C16 H16A 120.0 .
C16 C17 C18 120.0 .
C16 C17 H17A 120.0 .
C18 C17 H17A 120.0 .
C17 C18 C13 120.0 .
C17 C18 H18A 120.0 .
C13 C18 H18A 120.0 .
C26 C25 C30 120.0 .
C26 C25 C3 120.5(7) .
C30 C25 C3 119.4(7) .
C25 C26 C27 120.0 .
C25 C26 H26A 120.0 .
C27 C26 H26A 120.0 .
C26 C27 C28 120.0 .
C26 C27 H27A 120.0 .
C28 C27 H27A 120.0 .
C29 C28 C27 120.0 .
C29 C28 H28A 120.0 .
C27 C28 H28A 120.0 .
C28 C29 C30 120.0 .
C28 C29 H29A 120.0 .
C30 C29 H29A 120.0 .
C29 C30 C25 120.0 .
C29 C30 H30A 120.0 .
C25 C30 H30A 120.0 .
C32 C31 C36 120.0 .
C32 C31 C4 119.0(6) .
C36 C31 C4 121.0(6) .
C33 C32 C31 120.0 .
C33 C32 H32A 120.0 .
C31 C32 H32A 120.0 .
C32 C33 C34 120.0 .
C32 C33 H33A 120.0 .
C34 C33 H33A 120.0 .
C35 C34 C33 120.0 .
C35 C34 H34A 120.0 .
C33 C34 H34A 120.0 .
C36 C35 C34 120.0 .
C36 C35 H35A 120.0 .
C34 C35 H35A 120.0 .
C35 C36 C31 120.0 .
C35 C36 H36A 120.0 .
C31 C36 H36A 120.0 .
N13 C37 C38 108.1(10) .
N13 C37 H37A 108.1 .
C38 C37 H37A 110.0 .
N13 C37 H37B 112.7 .
C38 C37 H37B 107.8 .
H37A C37 H37B 110.1 .
C39 C38 C37 109.9(11) .
C39 C38 H38A 107.2 .
C37 C38 H38A 104.3 .
C39 C38 H38B 110.2 .
C37 C38 H38B 116.8 .
H38A C38 H38B 107.8 .
C38 C39 C40 108.5(11) .
C38 C39 H39A 110.0 .
C40 C39 H39A 110.0 .
C38 C39 H39B 110.0 .
C40 C39 H39B 110.0 .
H39A C39 H39B 108.4 .
C41 C40 C39 109.2(11) .
C41 C40 H40A 109.8 .
C39 C40 H40A 109.8 .
C41 C40 H40B 109.8 .
C39 C40 H40B 109.8 .
H40A C40 H40B 108.3 .
N13 C41 C40 108.1(10) .
N13 C41 H41A 110.1 .
C40 C41 H41A 110.1 .
N13 C41 H41B 110.1 .
C40 C41 H41B 110.1 .
H41A C41 H41B 108.4 .
C43 C42 C47 120.0 .
C43 C42 C9 119.4(7) .
C47 C42 C9 120.5(7) .
C42 C43 C44 120.0 .
C42 C43 H43A 120.0 .
C44 C43 H43A 120.0 .
C45 C44 C43 120.0 .
C45 C44 H44A 120.0 .
C43 C44 H44A 120.0 .
C46 C45 C44 120.0 .
C46 C45 H45A 120.0 .
C44 C45 H45A 120.0 .
C45 C46 C47 120.0 .
C45 C46 H46A 120.0 .
C47 C46 H46A 120.0 .
C46 C47 C42 120.0 .
C46 C47 H47A 120.0 .
C42 C47 H47A 120.0 .
C49 C48 C53 120.0 .
C49 C48 C10 121.0(7) .
C53 C48 C10 119.0(7) .
C48 C49 C50 120.0 .
C48 C49 H49A 120.0 .
C50 C49 H49A 120.0 .
C51 C50 C49 120.0 .
C51 C50 H50A 120.0 .
C49 C50 H50A 120.0 .
C50 C51 C52 120.0 .
C50 C51 H51A 120.0 .
C52 C51 H51A 120.0 .
C53 C52 C51 120.0 .
C53 C52 H52A 120.0 .
C51 C52 H52A 120.0 .
C52 C53 C48 120.0 .
C52 C53 H53A 120.0 .
C48 C53 H53A 120.0 .
C55 C54 C59 120.0 .
C55 C54 C11 119.6(7) .
C59 C54 C11 120.3(6) .
C54 C55 C56 120.0 .
C54 C55 H55A 120.0 .
C56 C55 H55A 120.0 .
C57 C56 C55 120.0 .
C57 C56 H56A 120.0 .
C55 C56 H56A 120.0 .
C58 C57 C56 120.0 .
C58 C57 H57A 120.0 .
C56 C57 H57A 120.0 .
C57 C58 C59 120.0 .
C57 C58 H58A 120.0 .
C59 C58 H58A 120.0 .
C58 C59 C54 120.0 .
C58 C59 H59A 120.0 .
C54 C59 H59A 120.0 .
C61 C60 C65 120.0 .
C61 C60 C12 119.3(7) .
C65 C60 C12 120.6(7) .
C60 C61 C62 120.0 .
C60 C61 H61A 120.0 .
C62 C61 H61A 120.0 .
C63 C62 C61 120.0 .
C63 C62 H62A 120.0 .
C61 C62 H62A 120.0 .
C62 C63 C64 120.0 .
C62 C63 H63A 120.0 .
C64 C63 H63A 120.0 .
C65 C64 C63 120.0 .
C65 C64 H64A 120.0 .
C63 C64 H64A 120.0 .
C64 C65 C60 120.0 .
C64 C65 H65A 120.0 .
C60 C65 H65A 120.0 .
N14 C66 C67 112.4(11) .
N14 C66 H66A 109.1 .
C67 C66 H66A 109.1 .
N14 C66 H66B 109.1 .
C67 C66 H66B 109.1 .
H66A C66 H66B 107.9 .
C66 C67 C68 107.7(11) .
C66 C67 H67A 110.2 .
C68 C67 H67A 110.2 .
C66 C67 H67B 110.2 .
C68 C67 H67B 110.2 .
H67A C67 H67B 108.5 .
C69 C68 C67 106.9(11) .
C69 C68 H68A 110.3 .
C67 C68 H68A 110.3 .
C69 C68 H68B 110.3 .
C67 C68 H68B 110.3 .
H68A C68 H68B 108.6 .
C68 C69 C70 111.6(12) .
C68 C69 H69A 109.3 .
C70 C69 H69A 109.3 .
C68 C69 H69B 109.3 .
C70 C69 H69B 109.3 .
H69A C69 H69B 108.0 .
N14 C70 C69 107.2(10) .
N14 C70 H70A 110.3 .
C69 C70 H70A 110.3 .
N14 C70 H70B 110.3 .
C69 C70 H70B 110.3 .
H70A C70 H70B 108.5 .
C20A C19A C24A 120.0 .
C20A C19A C2 118.4(19) .
C24A C19A C2 121.3(19) .
C19A C20A C21A 120.00(6) .
C19A C20A H20A 120.0 .
C21A C20A H20A 120.0 .
C20A C21A C22A 120.0 .
C20A C21A H21A 120.0 .
C22A C21A H21A 120.0 .
C23A C22A C21A 120.0 .
C23A C22A H22A 120.0 .
C21A C22A H22A 120.0 .
C22A C23A C24A 120.00(6) .
C22A C23A H23A 120.0 .
C24A C23A H23A 120.0 .
C23A C24A C19A 120.0 .
C23A C24A H24A 120.0 .
C19A C24A H24A 120.0 .
C20B C19B C24B 120.0 .
C20B C19B C2 123.3(10) .
C24B C19B C2 116.6(10) .
C19B C20B C21B 120.0 .
C19B C20B H20B 120.0 .
C21B C20B H20B 120.0 .
C22B C21B C20B 120.0 .
C22B C21B H21B 120.0 .
C20B C21B H21B 120.0 .
C21B C22B C23B 120.0 .
C21B C22B H22B 120.0 .
C23B C22B H22B 120.0 .
C22B C23B C24B 120.0 .
C22B C23B H23B 120.0 .
C24B C23B H23B 120.0 .
C23B C24B C19B 120.0 .
C23B C24B H24B 120.0 .
C19B C24B H24B 120.0 .
C2S C1S C6S 120.0 .
C2S C1S H1SA 120.0 .
C6S C1S H1SA 120.0 .
C3S C2S C1S 120.0 .
C3S C2S H2SA 120.0 .
C1S C2S H2SA 120.0 .
C4S C3S C2S 120.0 .
C4S C3S H3SA 120.0 .
C2S C3S H3SA 120.0 .
C3S C4S C5S 120.0 .
C3S C4S H4SA 120.0 .
C5S C4S H4SA 120.0 .
C6S C5S C4S 120.0 .
C6S C5S H5SA 120.0 .
C4S C5S H5SA 120.0 .
C5S C6S C1S 120.0 .
C5S C6S H6SA 120.0 .
C1S C6S H6SA 120.0 .
C8S C7S C12S 120.0 .
C8S C7S H7SA 120.0 .
C12S C7S H7SA 120.0 .
C7S C8S C9S 120.0 .
C7S C8S H8SA 120.0 .
C9S C8S H8SA 120.0 .
C8S C9S C10S 120.0 .
C8S C9S H9SA 120.0 .
C10S C9S H9SA 120.0 .
C11S C10S C9S 120.0 .
C11S C10S H10A 120.0 .
C9S C10S H10A 120.0 .
C10S C11S C12S 120.0 .
C10S C11S H11A 120.0 .
C12S C11S H11A 120.0 .
C11S C12S C7S 120.0 .
C11S C12S H12A 120.0 .
C7S C12S H12A 120.0 .
C14S C13S C18S 120.0 .
C14S C13S H13A 120.0 .
C18S C13S H13A 120.0 .
C15S C14S C13S 120.0 .
C15S C14S H14B 120.0 .
C13S C14S H14B 120.0 .
C14S C15S C16S 120.0 .
C14S C15S H15B 120.0 .
C16S C15S H15B 120.0 .
C17S C16S C15S 120.0 .
C17S C16S H16B 120.0 .
C15S C16S H16B 120.0 .
C18S C17S C16S 120.0 .
C18S C17S H17B 120.0 .
C16S C17S H17B 120.0 .
C17S C18S C13S 120.0 .
C17S C18S H18B 120.0 .
C13S C18S H18B 120.0 .
C20S C19S C24S 120.0 .
C20S C19S H19A 120.0 .
C24S C19S H19A 120.0 .
C21S C20S C19S 120.0 .
C21S C20S H20C 120.0 .
C19S C20S H20C 120.0 .
C22S C21S C20S 120.0 .
C22S C21S H21C 120.0 .
C20S C21S H21C 120.0 .
C21S C22S C23S 120.0 .
C21S C22S H22C 120.0 .
C23S C22S H22C 120.0 .
C24S C23S C22S 120.0 .
C24S C23S H23C 120.0 .
C22S C23S H23C 120.0 .
C23S C24S C19S 120.0 .
C23S C24S H24C 120.0 .
C19S C24S H24C 120.0 .
C26S C25S C30S 120.0 .
C26S C25S H25A 120.0 .
C30S C25S H25A 120.0 .
C27S C26S C25S 120.0 .
C27S C26S H26B 120.0 .
C25S C26S H26B 120.0 .
C26S C27S C28S 120.0 .
C26S C27S H27B 120.0 .
C28S C27S H27B 120.0 .
C29S C28S C27S 120.0 .
C29S C28S H28B 120.0 .
C27S C28S H28B 120.0 .
C30S C29S C28S 120.0 .
C30S C29S H29B 120.0 .
C28S C29S H29B 120.0 .
C29S C30S C25S 120.0 .
C29S C30S H30B 120.0 .
C25S C30S H30B 120.0 .
C32S C31S C36S 120.0 .
C32S C31S H31A 120.0 .
C36S C31S H31A 120.0 .
C33S C32S C31S 120.0 .
C33S C32S H32B 120.0 .
C31S C32S H32B 120.0 .
C32S C33S C34S 120.0 .
C32S C33S H33B 120.0 .
C34S C33S H33B 120.0 .
C35S C34S C33S 120.0 .
C35S C34S H34B 120.0 .
C33S C34S H34B 120.0 .
C34S C35S C36S 120.0 .
C34S C35S H35B 120.0 .
C36S C35S H35B 120.0 .
C35S C36S C31S 120.0 .
C35S C36S H36B 120.0 .
C31S C36S H36B 120.0 .
C39S C37S C38S 121.5(14) 2_776
C39S C37S H37C 118.9 2_776
C38S C37S H37C 119.5 .
C37S C38S C39S 117.1(14) .
C37S C38S H38C 120.9 .
C39S C38S H38C 122.0 .
C37S C39S C38S 121.3(15) 2_776
C37S C39S H39C 120.1 2_776
C38S C39S H39C 118.6 .

loop_
_geom_bond_atom_site_label_1
_geom_bond_atom_site_label_2
_geom_bond_distance
_geom_bond_site_symmetry_2
Fe1 N2 1.829(9) .
Fe1 N3 1.831(9) .
Fe1 N5 1.836(9) .
Fe1 N4 1.880(9) .
Fe1 N1 1.927(9) .
Fe1 N6 1.947(10) .
Fe2 N7 1.850(10) .
Fe2 N9 1.855(10) .
Fe2 N12 1.896(10) .
Fe2 N10 1.901(9) .
Fe2 N8 1.925(9) .
Fe2 N11 1.928(9) .
F1 B1 1.345(15) .
F2 B2 1.381(15) .
F3 B3 1.358(15) .
F4 B4 1.347(15) .
O1 N1 1.356(11) .
O1 B1 1.401(15) .
O2 N2 1.419(11) .
O2 B2 1.536(15) .
O3 N3 1.408(11) .
O3 B1 1.551(15) .
O4 N4 1.412(11) .
O4 B2 1.436(15) .
O5 N5 1.413(11) .
O5 B1 1.515(15) .
O6 N6 1.402(11) .
O6 B2 1.423(15) .
O7 N7 1.399(11) .
O7 B4 1.430(17) .
O8 B3 1.402(17) .
O8 N8 1.397(11) .
O9 N9 1.368(11) .
O9 B4 1.556(15) .
O10 N10 1.354(10) .
O10 B3 1.464(16) .
O11 N11 1.351(11) .
O11 B4 1.479(17) .
O12 N12 1.367(11) .
O12 B3 1.604(15) .
N1 C1 1.281(13) .
N2 C2 1.317(13) .
N3 C3 1.332(13) .
N4 C4 1.281(12) .
N5 C5 1.297(13) .
N6 C6 1.268(13) .
N7 C7 1.319(13) .
N8 C8 1.275(12) .
N9 C9 1.327(13) .
N10 C10 1.294(13) .
N11 C11 1.273(13) .
N12 C12 1.363(13) .
N13 C41 1.415(9) .
N13 C6 1.472(14) .
N13 C37 1.425(9) .
N14 C8 1.406(13) .
N14 C66 1.430(13) .
N14 C70 1.480(14) .
C1 C2 1.486(15) .
C1 C13 1.487(12) .
C2 C19B 1.459(15) .
C2 C19A 1.46(2) .
C3 C25 1.450(12) .
C3 C4 1.493(15) .
C4 C31 1.499(12) .
C5 C7 1.446(15) .
C5 C6 1.483(15) .
C7 C8 1.481(15) .
C9 C10 1.447(15) .
C9 C42 1.492(12) .
C10 C48 1.490(12) .
C11 C54 1.462(12) .
C11 C12 1.455(14) .
C12 C60 1.476(13) .
C13 C14 1.3900 .
C13 C18 1.3900 .
C14 C15 1.3900 .
C14 H14A 0.9500 .
C15 C16 1.3900 .
C15 H15A 0.9500 .
C16 C17 1.3900 .
C16 H16A 0.9500 .
C17 C18 1.3900 .
C17 H17A 0.9500 .
C18 H18A 0.9500 .
C25 C26 1.3900 .
C25 C30 1.3900 .
C26 C27 1.3900 .
C26 H26A 0.9500 .
C27 C28 1.3900 .
C27 H27A 0.9500 .
C28 C29 1.3900 .
C28 H28A 0.9500 .
C29 C30 1.3900 .
C29 H29A 0.9500 .
C30 H30A 0.9500 .
C31 C32 1.3900 .
C31 C36 1.3900 .
C32 C33 1.3900 .
C32 H32A 0.9500 .
C33 C34 1.3900 .
C33 H33A 0.9500 .
C34 C35 1.3900 .
C34 H34A 0.9500 .
C35 C36 1.3900 .
C35 H35A 0.9500 .
C36 H36A 0.9500 .
C37 C38 1.559(16) .
C37 H37A 0.9900 .
C37 H37B 0.9899 .
C38 C39 1.478(16) .
C38 H38A 0.9900 .
C38 H38B 0.9899 .
C39 C40 1.587(18) .
C39 H39A 0.9900 .
C39 H39B 0.9900 .
C40 C41 1.513(16) .
C40 H40A 0.9900 .
C40 H40B 0.9900 .
C41 H41A 0.9900 .
C41 H41B 0.9900 .
C42 C43 1.3900 .
C42 C47 1.3900 .
C43 C44 1.3900 .
C43 H43A 0.9500 .
C44 C45 1.3900 .
C44 H44A 0.9500 .
C45 C46 1.3900 .
C45 H45A 0.9500 .
C46 C47 1.3900 .
C46 H46A 0.9500 .
C47 H47A 0.9500 .
C48 C49 1.3900 .
C48 C53 1.3900 .
C49 C50 1.3900 .
C49 H49A 0.9500 .
C50 C51 1.3900 .
C50 H50A 0.9500 .
C51 C52 1.3900 .
C51 H51A 0.9500 .
C52 C53 1.3900 .
C52 H52A 0.9500 .
C53 H53A 0.9500 .
C54 C55 1.3900 .
C54 C59 1.3900 .
C55 C56 1.3900 .
C55 H55A 0.9500 .
C56 C57 1.3900 .
C56 H56A 0.9500 .
C57 C58 1.3900 .
C57 H57A 0.9500 .
C58 C59 1.3900 .
C58 H58A 0.9500 .
C59 H59A 0.9500 .
C60 C61 1.3900 .
C60 C65 1.3900 .
C61 C62 1.3900 .
C61 H61A 0.9500 .
C62 C63 1.3900 .
C62 H62A 0.9500 .
C63 C64 1.3900 .
C63 H63A 0.9500 .
C64 C65 1.3900 .
C64 H64A 0.9500 .
C65 H65A 0.9500 .
C66 C67 1.474(16) .
C66 H66A 0.9900 .
C66 H66B 0.9900 .
C67 C68 1.570(17) .
C67 H67A 0.9900 .
C67 H67B 0.9900 .
C68 C69 1.516(16) .
C68 H68A 0.9900 .
C68 H68B 0.9900 .
C69 C70 1.529(16) .
C69 H69A 0.9900 .
C69 H69B 0.9900 .
C70 H70A 0.9900 .
C70 H70B 0.9900 .
C19A C20A 1.3900 .
C19A C24A 1.3900 .
C20A C21A 1.3900 .
C20A H20A 0.9500 .
C21A C22A 1.3900 .
C21A H21A 0.9500 .
C22A C23A 1.3900 .
C22A H22A 0.9500 .
C23A C24A 1.3900 .
C23A H23A 0.9500 .
C24A H24A 0.9500 .
C19B C20B 1.3900 .
C19B C24B 1.3900 .
C20B C21B 1.3900 .
C20B H20B 0.9500 .
C21B C22B 1.3900 .
C21B H21B 0.9500 .
C22B C23B 1.3900 .
C22B H22B 0.9500 .
C23B C24B 1.3900 .
C23B H23B 0.9500 .
C24B H24B 0.9500 .
C1S C2S 1.3900 .
C1S C6S 1.3900 .
C1S H1SA 0.9500 .
C2S C3S 1.3900 .
C2S H2SA 0.9500 .
C3S C4S 1.3900 .
C3S H3SA 0.9500 .
C4S C5S 1.3900 .
C4S H4SA 0.9500 .
C5S C6S 1.3900 .
C5S H5SA 0.9500 .
C6S H6SA 0.9500 .
C7S C8S 1.3900 .
C7S C12S 1.3900 .
C7S H7SA 0.9500 .
C8S C9S 1.3900 .
C8S H8SA 0.9500 .
C9S C10S 1.3900 .
C9S H9SA 0.9500 .
C10S C11S 1.3900 .
C10S H10A 0.9500 .
C11S C12S 1.3900 .
C11S H11A 0.9500 .
C12S H12A 0.9500 .
C13S C14S 1.3900 .
C13S C18S 1.3900 .
C13S H13A 0.9500 .
C14S C15S 1.3900 .
C14S H14B 0.9500 .
C15S C16S 1.3900 .
C15S H15B 0.9500 .
C16S C17S 1.3900 .
C16S H16B 0.9500 .
C17S C18S 1.3900 .
C17S H17B 0.9500 .
C18S H18B 0.9500 .
C19S C20S 1.3900 .
C19S C24S 1.3900 .
C19S H19A 0.9500 .
C20S C21S 1.3900 .
C20S H20C 0.9500 .
C21S C22S 1.3900 .
C21S H21C 0.9500 .
C22S C23S 1.3900 .
C22S H22C 0.9500 .
C23S C24S 1.3900 .
C23S H23C 0.9500 .
C24S H24C 0.9500 .
C25S C26S 1.3900 .
C25S C30S 1.3900 .
C25S H25A 0.9500 .
C26S C27S 1.3900 .
C26S H26B 0.9500 .
C27S C28S 1.3900 .
C27S H27B 0.9500 .
C28S C29S 1.3900 .
C28S H28B 0.9500 .
C29S C30S 1.3900 .
C29S H29B 0.9500 .
C30S H30B 0.9500 .
C31S C32S 1.3900 .
C31S C36S 1.3900 .
C31S H31A 0.9500 .
C32S C33S 1.3900 .
C32S H32B 0.9500 .
C33S C34S 1.3900 .
C33S H33B 0.9500 .
C34S C35S 1.3900 .
C34S H34B 0.9500 .
C35S C36S 1.3900 .
C35S H35B 0.9500 .
C36S H36B 0.9500 .
C37S C39S 1.301(17) 2_776
C37S C38S 1.387(5) .
C37S H37C 0.9600 .
C38S C39S 1.390(5) .
C38S H38C 0.9600 .
C39S C37S 1.301(17) 2_776
C39S H39C 0.9600 .

loop_
_geom_torsion_atom_site_label_1
_geom_torsion_atom_site_label_2
_geom_torsion_atom_site_label_3
_geom_torsion_atom_site_label_4
_geom_torsion
_geom_torsion_site_symmetry_1
_geom_torsion_site_symmetry_4
B1 O1 N1 C1 141.1(11) . .
B1 O1 N1 Fe1 -20.4(11) . .
N2 Fe1 N1 C1 7.8(9) . .
N3 Fe1 N1 C1 168.0(9) . .
N5 Fe1 N1 C1 -103.8(9) . .
N4 Fe1 N1 C1 91.7(9) . .
N6 Fe1 N1 C1 -51.4(14) . .
N2 Fe1 N1 O1 169.3(8) . .
N3 Fe1 N1 O1 -30.4(8) . .
N5 Fe1 N1 O1 57.7(7) . .
N4 Fe1 N1 O1 -106.8(8) . .
N6 Fe1 N1 O1 110.1(10) . .
B2 O2 N2 C2 159.0(10) . .
B2 O2 N2 Fe1 -13.7(11) . .
N3 Fe1 N2 C2 -64.0(15) . .
N5 Fe1 N2 C2 76.3(10) . .
N4 Fe1 N2 C2 -120.9(9) . .
N1 Fe1 N2 C2 -4.2(9) . .
N6 Fe1 N2 C2 152.1(10) . .
N3 Fe1 N2 O2 107.8(12) . .
N5 Fe1 N2 O2 -111.9(8) . .
N4 Fe1 N2 O2 50.9(8) . .
N1 Fe1 N2 O2 167.6(8) . .
N6 Fe1 N2 O2 -36.1(8) . .
B1 O3 N3 C3 149.4(9) . .
B1 O3 N3 Fe1 -13.9(11) . .
N2 Fe1 N3 C3 -55.9(15) . .
N5 Fe1 N3 C3 161.0(9) . .
N4 Fe1 N3 C3 3.0(9) . .
N1 Fe1 N3 C3 -113.7(9) . .
N6 Fe1 N3 C3 84.9(9) . .
N2 Fe1 N3 O3 105.5(12) . .
N5 Fe1 N3 O3 -37.6(8) . .
N4 Fe1 N3 O3 164.4(8) . .
N1 Fe1 N3 O3 47.8(8) . .
N6 Fe1 N3 O3 -113.6(8) . .
B2 O4 N4 C4 141.0(10) . .
B2 O4 N4 Fe1 -19.6(11) . .
N2 Fe1 N4 C4 168.0(9) . .
N3 Fe1 N4 C4 7.5(9) . .
N5 Fe1 N4 C4 -51.2(14) . .
N1 Fe1 N4 C4 91.3(9) . .
N6 Fe1 N4 C4 -105.0(9) . .
N2 Fe1 N4 O4 -32.3(7) . .
N3 Fe1 N4 O4 167.3(8) . .
N5 Fe1 N4 O4 108.5(10) . .
N1 Fe1 N4 O4 -108.9(7) . .
N6 Fe1 N4 O4 54.8(7) . .
B1 O5 N5 C5 153.9(9) . .
B1 O5 N5 Fe1 -8.8(11) . .
N2 Fe1 N5 C5 85.3(10) . .
N3 Fe1 N5 C5 -109.2(9) . .
N4 Fe1 N5 C5 -52.5(14) . .
N1 Fe1 N5 C5 160.8(9) . .
N6 Fe1 N5 C5 3.1(9) . .
N2 Fe1 N5 O5 -114.2(7) . .
N3 Fe1 N5 O5 51.3(8) . .
N4 Fe1 N5 O5 108.0(11) . .
N1 Fe1 N5 O5 -38.7(8) . .
N6 Fe1 N5 O5 163.6(8) . .
B2 O6 N6 C6 147.1(11) . .
B2 O6 N6 Fe1 -11.4(11) . .
N2 Fe1 N6 C6 -106.8(9) . .
N3 Fe1 N6 C6 87.5(9) . .
N5 Fe1 N6 C6 4.4(9) . .
N4 Fe1 N6 C6 163.2(9) . .
N1 Fe1 N6 C6 -49.5(14) . .
N2 Fe1 N6 O6 52.1(7) . .
N3 Fe1 N6 O6 -113.6(7) . .
N5 Fe1 N6 O6 163.3(8) . .
N4 Fe1 N6 O6 -37.9(7) . .
N1 Fe1 N6 O6 109.4(10) . .
B4 O7 N7 C7 149.1(10) . .
B4 O7 N7 Fe2 -9.6(12) . .
N9 Fe2 N7 C7 -107.4(9) . .
N12 Fe2 N7 C7 89.1(10) . .
N10 Fe2 N7 C7 -48.8(14) . .
N8 Fe2 N7 C7 7.0(9) . .
N11 Fe2 N7 C7 165.5(9) . .
N9 Fe2 N7 O7 49.5(8) . .
N12 Fe2 N7 O7 -114.0(8) . .
N10 Fe2 N7 O7 108.1(10) . .
N8 Fe2 N7 O7 163.9(9) . .
N11 Fe2 N7 O7 -37.6(8) . .
B3 O8 N8 C8 156.6(10) . .
B3 O8 N8 Fe2 -4.8(12) . .
N7 Fe2 N8 C8 1.2(9) . .
N9 Fe2 N8 C8 83.2(9) . .
N12 Fe2 N8 C8 -114.1(9) . .
N10 Fe2 N8 C8 158.9(9) . .
N11 Fe2 N8 C8 -56.6(14) . .
N7 Fe2 N8 O8 162.0(8) . .
N9 Fe2 N8 O8 -116.0(7) . .
N12 Fe2 N8 O8 46.6(7) . .
N10 Fe2 N8 O8 -40.3(7) . .
N11 Fe2 N8 O8 104.2(10) . .
B4 O9 N9 C9 155.0(10) . .
B4 O9 N9 Fe2 -14.7(12) . .
N7 Fe2 N9 C9 156.9(9) . .
N12 Fe2 N9 C9 -57.9(14) . .
N10 Fe2 N9 C9 0.4(9) . .
N8 Fe2 N9 C9 81.0(9) . .
N11 Fe2 N9 C9 -115.3(9) . .
N7 Fe2 N9 O9 -34.0(8) . .
N12 Fe2 N9 O9 111.1(10) . .
N10 Fe2 N9 O9 169.5(9) . .
N8 Fe2 N9 O9 -109.9(8) . .
N11 Fe2 N9 O9 53.8(8) . .
B3 O10 N10 C10 145.2(10) . .
B3 O10 N10 Fe2 -21.0(11) . .
N7 Fe2 N10 C10 -57.4(13) . .
N9 Fe2 N10 C10 3.2(8) . .
N12 Fe2 N10 C10 160.4(9) . .
N8 Fe2 N10 C10 -111.6(9) . .
N11 Fe2 N10 C10 84.5(9) . .
N7 Fe2 N10 O10 108.7(10) . .
N9 Fe2 N10 O10 169.3(8) . .
N12 Fe2 N10 O10 -33.5(7) . .
N8 Fe2 N10 O10 54.5(7) . .
N11 Fe2 N10 O10 -109.4(7) . .
B4 O11 N11 C11 148.8(10) . .
B4 O11 N11 Fe2 -17.6(12) . .
N7 Fe2 N11 C11 -114.2(9) . .
N9 Fe2 N11 C11 158.2(9) . .
N12 Fe2 N11 C11 1.2(8) . .
N10 Fe2 N11 C11 82.3(9) . .
N8 Fe2 N11 C11 -58.2(14) . .
N7 Fe2 N11 O11 52.3(8) . .
N9 Fe2 N11 O11 -35.3(8) . .
N12 Fe2 N11 O11 167.6(8) . .
N10 Fe2 N11 O11 -111.3(7) . .
N8 Fe2 N11 O11 108.3(11) . .
B3 O12 N12 C12 153.1(10) . .
B3 O12 N12 Fe2 -14.5(11) . .
N7 Fe2 N12 O12 -109.1(8) . .
N9 Fe2 N12 O12 109.7(10) . .
N10 Fe2 N12 O12 53.0(8) . .
N8 Fe2 N12 O12 -33.1(8) . .
N11 Fe2 N12 O12 168.8(8) . .
N7 Fe2 N12 C12 83.7(9) . .
N9 Fe2 N12 C12 -57.5(13) . .
N10 Fe2 N12 C12 -114.2(8) . .
N8 Fe2 N12 C12 159.6(8) . .
N11 Fe2 N12 C12 1.6(8) . .
N1 O1 B1 F1 -169.1(9) . .
N1 O1 B1 O5 -48.1(13) . .
N1 O1 B1 O3 71.8(12) . .
N5 O5 B1 F1 -170.8(9) . .
N5 O5 B1 O1 65.3(12) . .
N5 O5 B1 O3 -58.1(11) . .
N3 O3 B1 F1 -176.1(8) . .
N3 O3 B1 O1 -53.3(13) . .
N3 O3 B1 O5 70.6(11) . .
N6 O6 B2 F2 -169.5(8) . .
N6 O6 B2 O4 68.3(13) . .
N6 O6 B2 O2 -57.6(12) . .
N4 O4 B2 F2 -173.2(9) . .
N4 O4 B2 O6 -51.6(13) . .
N4 O4 B2 O2 74.0(12) . .
N2 O2 B2 F2 -171.9(8) . .
N2 O2 B2 O6 73.1(11) . .
N2 O2 B2 O4 -55.5(12) . .
N8 O8 B3 F3 -172.3(8) . .
N8 O8 B3 O10 60.1(13) . .
N8 O8 B3 O12 -60.8(12) . .
N10 O10 B3 F3 -174.8(9) . .
N10 O10 B3 O8 -46.9(14) . .
N10 O10 B3 O12 75.2(11) . .
N12 O12 B3 F3 -170.1(9) . .
N12 O12 B3 O8 72.9(12) . .
N12 O12 B3 O10 -54.8(12) . .
N7 O7 B4 F4 -172.7(9) . .
N7 O7 B4 O11 63.5(12) . .
N7 O7 B4 O9 -56.4(13) . .
N11 O11 B4 F4 -172.9(9) . .
N11 O11 B4 O7 -48.5(13) . .
N11 O11 B4 O9 72.3(12) . .
N9 O9 B4 F4 -170.7(10) . .
N9 O9 B4 O7 70.4(12) . .
N9 O9 B4 O11 -54.0(12) . .
O1 N1 C1 C2 -171.5(9) . .
Fe1 N1 C1 C2 -9.5(13) . .
O1 N1 C1 C13 5.2(16) . .
Fe1 N1 C1 C13 167.2(7) . .
O2 N2 C2 C1 -172.2(8) . .
Fe1 N2 C2 C1 0.6(13) . .
O2 N2 C2 C19B 0.6(16) . .
Fe1 N2 C2 C19B 173.3(10) . .
O2 N2 C2 C19A 13(2) . .
Fe1 N2 C2 C19A -174.2(18) . .
N1 C1 C2 N2 5.7(14) . .
C13 C1 C2 N2 -171.0(10) . .
N1 C1 C2 C19B -166.8(12) . .
C13 C1 C2 C19B 16.5(19) . .
N1 C1 C2 C19A -179.2(18) . .
C13 C1 C2 C19A 4(2) . .
O3 N3 C3 C25 5.7(15) . .
Fe1 N3 C3 C25 169.2(8) . .
O3 N3 C3 C4 -174.1(8) . .
Fe1 N3 C3 C4 -10.5(12) . .
O4 N4 C4 C3 -175.0(8) . .
Fe1 N4 C4 C3 -14.6(12) . .
O4 N4 C4 C31 2.5(15) . .
Fe1 N4 C4 C31 163.0(8) . .
N3 C3 C4 N4 14.8(13) . .
C25 C3 C4 N4 -164.9(10) . .
N3 C3 C4 C31 -162.9(9) . .
C25 C3 C4 C31 17.4(16) . .
O5 N5 C5 C7 4.4(16) . .
Fe1 N5 C5 C7 167.0(9) . .
O5 N5 C5 C6 -171.1(8) . .
Fe1 N5 C5 C6 -8.4(13) . .
O6 N6 C6 C5 -168.8(9) . .
Fe1 N6 C6 C5 -9.8(13) . .
O6 N6 C6 N13 14.0(17) . .
Fe1 N6 C6 N13 173.0(8) . .
N5 C5 C6 N6 11.2(14) . .
C7 C5 C6 N6 -164.6(11) . .
N5 C5 C6 N13 -171.4(9) . .
C7 C5 C6 N13 12.8(16) . .
C41 N13 C6 N6 -125.0(12) . .
C37 N13 C6 N6 24.9(17) . .
C41 N13 C6 C5 58.0(14) . .
C37 N13 C6 C5 -152.1(11) . .
O7 N7 C7 C5 0.2(16) . .
Fe2 N7 C7 C5 159.5(9) . .
O7 N7 C7 C8 -171.9(8) . .
Fe2 N7 C7 C8 -12.5(13) . .
N5 C5 C7 N7 67.5(18) . .
C6 C5 C7 N7 -117.7(13) . .
N5 C5 C7 C8 -121.6(13) . .
C6 C5 C7 C8 53.2(16) . .
O8 N8 C8 N14 9.9(17) . .
Fe2 N8 C8 N14 171.7(9) . .
O8 N8 C8 C7 -169.5(8) . .
Fe2 N8 C8 C7 -7.7(12) . .
C66 N14 C8 N8 -132.6(13) . .
C70 N14 C8 N8 28.2(18) . .
C66 N14 C8 C7 46.8(15) . .
C70 N14 C8 C7 -152.4(10) . .
N7 C7 C8 N8 12.2(13) . .
C5 C7 C8 N8 -160.0(11) . .
N7 C7 C8 N14 -167.3(10) . .
C5 C7 C8 N14 20.5(17) . .
O9 N9 C9 C10 -173.6(8) . .
Fe2 N9 C9 C10 -3.4(13) . .
O9 N9 C9 C42 -0.7(16) . .
Fe2 N9 C9 C42 169.5(8) . .
O10 N10 C10 C9 -172.3(8) . .
Fe2 N10 C10 C9 -5.7(12) . .
O10 N10 C10 C48 -0.4(15) . .
Fe2 N10 C10 C48 166.1(7) . .
N9 C9 C10 N10 5.6(13) . .
C42 C9 C10 N10 -167.6(9) . .
N9 C9 C10 C48 -166.2(9) . .
C42 C9 C10 C48 20.6(16) . .
O11 N11 C11 C54 1.6(16) . .
Fe2 N11 C11 C54 168.1(7) . .
O11 N11 C11 C12 -169.9(9) . .
Fe2 N11 C11 C12 -3.4(13) . .
O12 N12 C12 C60 -5.7(15) . .
Fe2 N12 C12 C60 162.7(8) . .
O12 N12 C12 C11 -172.0(8) . .
Fe2 N12 C12 C11 -3.5(12) . .
N11 C11 C12 N12 4.3(14) . .
C54 C11 C12 N12 -167.5(9) . .
N11 C11 C12 C60 -161.8(10) . .
C54 C11 C12 C60 26.5(16) . .
N1 C1 C13 C14 -120.4(10) . .
C2 C1 C13 C14 55.8(13) . .
N1 C1 C13 C18 56.8(13) . .
C2 C1 C13 C18 -126.9(10) . .
C18 C13 C14 C15 0.0 . .
C1 C13 C14 C15 177.2(9) . .
C13 C14 C15 C16 0.0 . .
C14 C15 C16 C17 0.0 . .
C15 C16 C17 C18 0.0 . .
C16 C17 C18 C13 0.0 . .
C14 C13 C18 C17 0.0 . .
C1 C13 C18 C17 -177.2(9) . .
N3 C3 C25 C26 41.2(14) . .
C4 C3 C25 C26 -139.1(9) . .
N3 C3 C25 C30 -143.5(10) . .
C4 C3 C25 C30 36.2(13) . .
C30 C25 C26 C27 0.0 . .
C3 C25 C26 C27 175.2(8) . .
C25 C26 C27 C28 0.0 . .
C26 C27 C28 C29 0.0 . .
C27 C28 C29 C30 0.0 . .
C28 C29 C30 C25 0.0 . .
C26 C25 C30 C29 0.0 . .
C3 C25 C30 C29 -175.3(8) . .
N4 C4 C31 C32 -139.1(10) . .
C3 C4 C31 C32 38.1(12) . .
N4 C4 C31 C36 39.8(14) . .
C3 C4 C31 C36 -142.9(9) . .
C36 C31 C32 C33 0.0 . .
C4 C31 C32 C33 178.9(8) . .
C31 C32 C33 C34 0.0 . .
C32 C33 C34 C35 0.0 . .
C33 C34 C35 C36 0.0 . .
C34 C35 C36 C31 0.0 . .
C32 C31 C36 C35 0.0 . .
C4 C31 C36 C35 -178.9(8) . .
C41 N13 C37 C38 -57.6(14) . .
C6 N13 C37 C38 153.0(10) . .
N13 C37 C38 C39 55.5(14) . .
C37 C38 C39 C40 -58.2(14) . .
C38 C39 C40 C41 59.4(15) . .
C6 N13 C41 C40 -151.5(10) . .
C37 N13 C41 C40 59.1(14) . .
C39 C40 C41 N13 -55.8(14) . .
N9 C9 C42 C43 45.9(13) . .
C10 C9 C42 C43 -142.2(9) . .
N9 C9 C42 C47 -137.5(10) . .
C10 C9 C42 C47 34.5(13) . .
C47 C42 C43 C44 0.0 . .
C9 C42 C43 C44 176.7(8) . .
C42 C43 C44 C45 0.0 . .
C43 C44 C45 C46 0.0 . .
C44 C45 C46 C47 0.0 . .
C45 C46 C47 C42 0.0 . .
C43 C42 C47 C46 0.0 . .
C9 C42 C47 C46 -176.6(8) . .
N10 C10 C48 C49 -134.5(9) . .
C9 C10 C48 C49 36.4(13) . .
N10 C10 C48 C53 45.4(13) . .
C9 C10 C48 C53 -143.8(9) . .
C53 C48 C49 C50 0.0 . .
C10 C48 C49 C50 179.8(8) . .
C48 C49 C50 C51 0.0 . .
C49 C50 C51 C52 0.0 . .
C50 C51 C52 C53 0.0 . .
C51 C52 C53 C48 0.0 . .
C49 C48 C53 C52 0.0 . .
C10 C48 C53 C52 -179.8(8) . .
N11 C11 C54 C55 46.9(13) . .
C12 C11 C54 C55 -142.3(9) . .
N11 C11 C54 C59 -129.2(10) . .
C12 C11 C54 C59 41.6(12) . .
C59 C54 C55 C56 0.0 . .
C11 C54 C55 C56 -176.1(8) . .
C54 C55 C56 C57 0.0 . .
C55 C56 C57 C58 0.0 . .
C56 C57 C58 C59 0.0 . .
C57 C58 C59 C54 0.0 . .
C55 C54 C59 C58 0.0 . .
C11 C54 C59 C58 176.0(8) . .
N12 C12 C60 C61 48.9(13) . .
C11 C12 C60 C61 -147.0(9) . .
N12 C12 C60 C65 -128.2(9) . .
C11 C12 C60 C65 35.9(13) . .
C65 C60 C61 C62 0.0 . .
C12 C60 C61 C62 -177.1(8) . .
C60 C61 C62 C63 0.0 . .
C61 C62 C63 C64 0.0 . .
C62 C63 C64 C65 0.0 . .
C63 C64 C65 C60 0.0 . .
C61 C60 C65 C64 0.0 . .
C12 C60 C65 C64 177.1(8) . .
C8 N14 C66 C67 -142.8(11) . .
C70 N14 C66 C67 56.2(14) . .
N14 C66 C67 C68 -57.6(14) . .
C66 C67 C68 C69 60.5(15) . .
C67 C68 C69 C70 -61.6(15) . .
C8 N14 C70 C69 145.9(10) . .
C66 N14 C70 C69 -52.3(14) . .
C68 C69 C70 N14 55.6(14) . .
N2 C2 C19A C20A -129.9(18) . .
C1 C2 C19A C20A 56(2) . .
C19B C2 C19A C20A -58(8) . .
N2 C2 C19A C24A 44(3) . .
C1 C2 C19A C24A -129.7(17) . .
C19B C2 C19A C24A 116(9) . .
C24A C19A C20A C21A 0.0 . .
C2 C19A C20A C21A 174(3) . .
C19A C20A C21A C22A 0.0 . .
C20A C21A C22A C23A 0.0 . .
C21A C22A C23A C24A 0.0 . .
C22A C23A C24A C19A 0.0 . .
C20A C19A C24A C23A 0.0 . .
C2 C19A C24A C23A -174(3) . .
N2 C2 C19B C20B -94.1(14) . .
C1 C2 C19B C20B 77.2(16) . .
C19A C2 C19B C20B 150(9) . .
N2 C2 C19B C24B 86.4(14) . .
C1 C2 C19B C24B -102.3(13) . .
C19A C2 C19B C24B -29(8) . .
C24B C19B C20B C21B 0.0 . .
C2 C19B C20B C21B -179.5(13) . .
C19B C20B C21B C22B 0.0 . .
C20B C21B C22B C23B 0.0 . .
C21B C22B C23B C24B 0.0 . .
C22B C23B C24B C19B 0.0 . .
C20B C19B C24B C23B 0.0 . .
C2 C19B C24B C23B 179.5(12) . .
C6S C1S C2S C3S 0.0 . .
C1S C2S C3S C4S 0.0 . .
C2S C3S C4S C5S 0.0 . .
C3S C4S C5S C6S 0.0 . .
C4S C5S C6S C1S 0.0 . .
C2S C1S C6S C5S 0.0 . .
C12S C7S C8S C9S 0.0 . .
C7S C8S C9S C10S 0.0 . .
C8S C9S C10S C11S 0.0 . .
C9S C10S C11S C12S 0.0 . .
C10S C11S C12S C7S 0.0 . .
C8S C7S C12S C11S 0.0 . .
C18S C13S C14S C15S 0.0 . .
C13S C14S C15S C16S 0.0 . .
C14S C15S C16S C17S 0.0 . .
C15S C16S C17S C18S 0.0 . .
C16S C17S C18S C13S 0.0 . .
C14S C13S C18S C17S 0.0 . .
C24S C19S C20S C21S 0.0 . .
C19S C20S C21S C22S 0.0 . .
C20S C21S C22S C23S 0.0 . .
C21S C22S C23S C24S 0.0 . .
C22S C23S C24S C19S 0.0 . .
C20S C19S C24S C23S 0.0 . .
C30S C25S C26S C27S 0.0 . .
C25S C26S C27S C28S 0.0 . .
C26S C27S C28S C29S 0.0 . .
C27S C28S C29S C30S 0.0 . .
C28S C29S C30S C25S 0.0 . .
C26S C25S C30S C29S 0.0 . .
C36S C31S C32S C33S 0.0 . .
C31S C32S C33S C34S 0.0 . .
C32S C33S C34S C35S 0.0 . .
C33S C34S C35S C36S 0.0 . .
C34S C35S C36S C31S 0.0 . .
C32S C31S C36S C35S 0.0 . .
C39S C37S C38S C39S -3(3) 2_776 .
C37S C38S C39S C37S 3(3) . 2_776
